data_4080706
loop_
_publ_author_name
'Nie, Kun'
'Gu, Weikai'
'Yao, Yingming'
'Zhang, Yong'
'Shen, Qi'

_publ_section_title
;
 Synthesis and Characterization of Salalen Lanthanide Complexes and Their
 Application in the Polymerization ofrac-Lactide
;
_journal_issue 9
_journal_name_full Organometallics
_journal_page_first 2608
_journal_paper_doi 10.1021/om4001023
_journal_volume 32
_journal_year 2013
_chemical_formula_moiety 'C100 H122 N4 O6 Y2, C4 H8 O'
_chemical_formula_sum 'C104 H130 N4 O7 Y2'
_chemical_formula_weight 1725.94
_chemical_name_systematic
; 
 ? 
;
_space_group_IT_number 14
_symmetry_cell_setting monoclinic
_symmetry_Int_Tables_number 14
_symmetry_space_group_name_Hall '-P 2ybc'
_symmetry_space_group_name_H-M 'P 1 21/c 1'
_atom_sites_solution_hydrogens geom
_atom_sites_solution_primary direct
_atom_sites_solution_secondary difmap
_audit_creation_method SHELXL-97
_cell_angle_alpha 90.00
_cell_angle_beta 101.632(3)
_cell_angle_gamma 90.00
_cell_formula_units_Z 2
_cell_length_a 11.0749(14)
_cell_length_b 27.492(3)
_cell_length_c 16.843(2)
_cell_measurement_reflns_used 20038
_cell_measurement_temperature 293(2)
_cell_measurement_theta_max 25.3
_cell_measurement_theta_min 3.0
_cell_volume 5022.9(10)
_computing_cell_refinement CrystalClear
_computing_data_collection CrystalClear
_computing_data_reduction CrystalStructure
_computing_structure_refinement 'SHELXL-97 (Sheldrick, 1997)'
_computing_structure_solution 'SHELXS-97 (Sheldrick, 1990)'
_diffrn_ambient_temperature 293(2)
_diffrn_detector_area_resol_mean 7.31
_diffrn_measured_fraction_theta_full 0.997
_diffrn_measured_fraction_theta_max 0.997
_diffrn_measurement_device_type 'Rigaku Mercury'
_diffrn_measurement_method \w
_diffrn_radiation_monochromator graphite
_diffrn_radiation_source 'fine-focus sealed tube'
_diffrn_radiation_type MoK\a
_diffrn_radiation_wavelength 0.71070
_diffrn_reflns_av_R_equivalents 0.0727
_diffrn_reflns_av_sigmaI/netI 0.0620
_diffrn_reflns_limit_h_max 12
_diffrn_reflns_limit_h_min -13
_diffrn_reflns_limit_k_max 33
_diffrn_reflns_limit_k_min -33
_diffrn_reflns_limit_l_max 17
_diffrn_reflns_limit_l_min -20
_diffrn_reflns_number 47647
_diffrn_reflns_theta_full 25.35
_diffrn_reflns_theta_max 25.35
_diffrn_reflns_theta_min 3.01
_exptl_absorpt_coefficient_mu 1.202
_exptl_absorpt_correction_T_max 0.5325
_exptl_absorpt_correction_T_min 0.4465
_exptl_absorpt_correction_type multi-scan
_exptl_absorpt_process_details 'Jacobson, R. (1998) Private communication'
_exptl_crystal_colour yellow
_exptl_crystal_density_diffrn 1.141
_exptl_crystal_density_method 'not measured'
_exptl_crystal_description block
_exptl_crystal_F_000 1832
_exptl_crystal_size_max 0.80
_exptl_crystal_size_mid 0.70
_exptl_crystal_size_min 0.60
_refine_diff_density_max 0.677
_refine_diff_density_min -0.459
_refine_diff_density_rms 0.078
_refine_ls_extinction_method none
_refine_ls_goodness_of_fit_ref 1.214
_refine_ls_hydrogen_treatment constr
_refine_ls_matrix_type full
_refine_ls_number_parameters 562
_refine_ls_number_reflns 9180
_refine_ls_number_restraints 0
_refine_ls_restrained_S_all 1.214
_refine_ls_R_factor_all 0.1141
_refine_ls_R_factor_gt 0.0923
_refine_ls_shift/su_max 0.000
_refine_ls_shift/su_mean 0.000
_refine_ls_structure_factor_coef Fsqd
_refine_ls_weighting_details 'calc w=1/[\s^2^(Fo^2^)+(0.0821P)^2^+8.0989P] where P=(Fo^2^+2Fc^2^)/3'
_refine_ls_weighting_scheme calc
_refine_ls_wR_factor_gt 0.2093
_refine_ls_wR_factor_ref 0.2206
_reflns_number_gt 7533
_reflns_number_total 9180
_reflns_threshold_expression >2sigma(I)
_cod_data_source_file om4001023_si_001.cif
_cod_data_source_block complex7
_cod_original_cell_volume 5022.7(11)
_cod_database_code 4080706

loop_
_symmetry_equiv_pos_as_xyz
'x, y, z'
'-x, y+1/2, -z+1/2'
'-x, -y, -z'
'x, -y-1/2, z-1/2'

loop_
_atom_site_label
_atom_site_type_symbol
_atom_site_fract_x
_atom_site_fract_y
_atom_site_fract_z
_atom_site_U_iso_or_equiv
_atom_site_adp_type
_atom_site_occupancy
_atom_site_symmetry_multiplicity
_atom_site_calc_flag
_atom_site_refinement_flags
Y1 Y -0.03047(5) 0.040171(19) 0.41161(3) 0.03983(19) Uani 1 1 d .
O1 O -0.1080(4) 0.10786(14) 0.4412(2) 0.0505(10) Uani 1 1 d .
O2 O 0.0951(3) 0.06518(13) 0.3401(2) 0.0447(9) Uani 1 1 d .
O3 O 0.1228(3) 0.00486(14) 0.5036(2) 0.0420(9) Uani 1 1 d .
O4 O 0.0196(19) 0.1493(11) 0.9036(19) 0.231(13) Uani 0.50 1 d P
N1 N -0.2076(4) 0.05365(18) 0.3018(3) 0.0471(11) Uani 1 1 d .
N2 N -0.0400(4) -0.02459(16) 0.3045(3) 0.0408(10) Uani 1 1 d .
C1 C -0.1782(5) 0.1445(2) 0.4065(3) 0.0455(13) Uani 1 1 d .
C2 C -0.1875(5) 0.1887(2) 0.4495(4) 0.0493(14) Uani 1 1 d .
C3 C -0.2555(6) 0.2264(2) 0.4078(4) 0.0551(15) Uani 1 1 d .
H3 H -0.2579 0.2556 0.4350 0.066 Uiso 1 1 calc R
C4 C -0.3211(6) 0.2235(2) 0.3271(4) 0.0584(17) Uani 1 1 d .
C5 C -0.3171(6) 0.1794(2) 0.2886(4) 0.0541(15) Uani 1 1 d .
H5 H -0.3609 0.1758 0.2357 0.065 Uiso 1 1 calc R
C6 C -0.2483(5) 0.1396(2) 0.3270(3) 0.0476(14) Uani 1 1 d .
C7 C 0.1385(5) 0.0561(2) 0.2732(3) 0.0419(13) Uani 1 1 d .
C8 C 0.1836(5) 0.0934(2) 0.2305(3) 0.0430(13) Uani 1 1 d .
C9 C 0.2347(5) 0.0804(2) 0.1646(3) 0.0487(14) Uani 1 1 d .
H9 H 0.2672 0.1049 0.1371 0.058 Uiso 1 1 calc R
C10 C 0.2400(5) 0.0326(2) 0.1371(3) 0.0436(13) Uani 1 1 d .
C11 C 0.1873(5) -0.0027(2) 0.1774(3) 0.0421(13) Uani 1 1 d .
H11 H 0.1853 -0.0346 0.1589 0.051 Uiso 1 1 calc R
C12 C 0.1374(5) 0.0077(2) 0.2444(3) 0.0405(12) Uani 1 1 d .
C13 C -0.2600(5) 0.0945(2) 0.2813(3) 0.0506(15) Uani 1 1 d .
H13 H -0.3123 0.0955 0.2306 0.061 Uiso 1 1 calc R
C14 C -0.2424(5) 0.0127(2) 0.2463(4) 0.0513(14) Uani 1 1 d .
H14A H -0.2935 0.0241 0.1961 0.062 Uiso 1 1 calc R
H14B H -0.2894 -0.0108 0.2704 0.062 Uiso 1 1 calc R
C15 C -0.1260(5) -0.0109(2) 0.2292(3) 0.0510(14) Uani 1 1 d .
H15A H -0.1482 -0.0397 0.1962 0.061 Uiso 1 1 calc R
H15B H -0.0853 0.0116 0.1988 0.061 Uiso 1 1 calc R
C16 C 0.0862(5) -0.0332(2) 0.2876(3) 0.0429(13) Uani 1 1 d .
H16A H 0.0838 -0.0624 0.2551 0.051 Uiso 1 1 calc R
H16B H 0.1426 -0.0391 0.3387 0.051 Uiso 1 1 calc R
C17 C -0.0802(6) -0.0703(2) 0.3372(4) 0.0587(16) Uani 1 1 d .
H17A H -0.1622 -0.0664 0.3468 0.088 Uiso 1 1 calc R
H17B H -0.0252 -0.0782 0.3872 0.088 Uiso 1 1 calc R
H17C H -0.0795 -0.0961 0.2989 0.088 Uiso 1 1 calc R
C18 C -0.1277(6) 0.1940(2) 0.5394(4) 0.0542(15) Uani 1 1 d .
C19 C 0.0128(6) 0.1880(3) 0.5529(4) 0.0675(18) Uani 1 1 d .
H19A H 0.0320 0.1569 0.5325 0.101 Uiso 1 1 calc R
H19B H 0.0477 0.1899 0.6098 0.101 Uiso 1 1 calc R
H19C H 0.0467 0.2133 0.5249 0.101 Uiso 1 1 calc R
C20 C -0.1828(6) 0.1554(3) 0.5872(4) 0.0642(18) Uani 1 1 d .
H20A H -0.2696 0.1612 0.5819 0.096 Uiso 1 1 calc R
H20B H -0.1432 0.1571 0.6434 0.096 Uiso 1 1 calc R
H20C H -0.1702 0.1237 0.5663 0.096 Uiso 1 1 calc R
C21 C -0.1513(8) 0.2439(3) 0.5746(5) 0.085(2) Uani 1 1 d .
H21A H -0.1134 0.2688 0.5480 0.127 Uiso 1 1 calc R
H21B H -0.1169 0.2444 0.6316 0.127 Uiso 1 1 calc R
H21C H -0.2385 0.2497 0.5660 0.127 Uiso 1 1 calc R
C22 C -0.3951(7) 0.2674(2) 0.2881(5) 0.0683(19) Uani 1 1 d .
C23 C -0.4581(8) 0.2570(3) 0.1987(5) 0.098(3) Uani 1 1 d .
H23A H -0.5088 0.2286 0.1964 0.147 Uiso 1 1 calc R
H23B H -0.3961 0.2518 0.1671 0.147 Uiso 1 1 calc R
H23C H -0.5082 0.2844 0.1773 0.147 Uiso 1 1 calc R
C24 C -0.3110(8) 0.3108(3) 0.2900(6) 0.102(3) Uani 1 1 d .
H24A H -0.3586 0.3386 0.2681 0.153 Uiso 1 1 calc R
H24B H -0.2502 0.3040 0.2581 0.153 Uiso 1 1 calc R
H24C H -0.2707 0.3173 0.3450 0.153 Uiso 1 1 calc R
C25 C -0.4975(8) 0.2787(3) 0.3340(6) 0.097(3) Uani 1 1 d .
H25A H -0.5550 0.2521 0.3278 0.145 Uiso 1 1 calc R
H25B H -0.5395 0.3079 0.3127 0.145 Uiso 1 1 calc R
H25C H -0.4623 0.2831 0.3905 0.145 Uiso 1 1 calc R
C26 C 0.1771(5) 0.1464(2) 0.2574(4) 0.0497(14) Uani 1 1 d .
C27 C 0.0408(6) 0.1599(2) 0.2577(4) 0.0637(17) Uani 1 1 d .
H27A H 0.0130 0.1418 0.2994 0.096 Uiso 1 1 calc R
H27B H -0.0098 0.1521 0.2060 0.096 Uiso 1 1 calc R
H27C H 0.0351 0.1941 0.2679 0.096 Uiso 1 1 calc R
C28 C 0.2195(7) 0.1821(2) 0.1972(4) 0.071(2) Uani 1 1 d .
H28A H 0.2145 0.2149 0.2160 0.107 Uiso 1 1 calc R
H28B H 0.1671 0.1786 0.1447 0.107 Uiso 1 1 calc R
H28C H 0.3031 0.1749 0.1937 0.107 Uiso 1 1 calc R
C29 C 0.2622(5) 0.1542(2) 0.3395(3) 0.0463(13) Uani 1 1 d .
C30 C 0.2255(6) 0.1771(2) 0.4037(4) 0.0605(16) Uani 1 1 d .
H30 H 0.1431 0.1855 0.3997 0.073 Uiso 1 1 calc R
C31 C 0.3110(7) 0.1878(3) 0.4749(4) 0.075(2) Uani 1 1 d .
H31 H 0.2845 0.2033 0.5174 0.090 Uiso 1 1 calc R
C32 C 0.4327(7) 0.1759(3) 0.4831(4) 0.0672(18) Uani 1 1 d .
H32 H 0.4891 0.1838 0.5301 0.081 Uiso 1 1 calc R
C33 C 0.4700(6) 0.1518(3) 0.4205(4) 0.0647(18) Uani 1 1 d .
H33 H 0.5523 0.1430 0.4255 0.078 Uiso 1 1 calc R
C34 C 0.3865(6) 0.1407(2) 0.3502(4) 0.0584(16) Uani 1 1 d .
H34 H 0.4133 0.1238 0.3091 0.070 Uiso 1 1 calc R
C35 C 0.3131(5) 0.0196(2) 0.0706(3) 0.0513(15) Uani 1 1 d .
C36 C 0.2968(7) 0.0592(3) 0.0040(4) 0.071(2) Uani 1 1 d .
H36A H 0.3401 0.0496 -0.0375 0.106 Uiso 1 1 calc R
H36B H 0.3295 0.0895 0.0273 0.106 Uiso 1 1 calc R
H36C H 0.2108 0.0630 -0.0193 0.106 Uiso 1 1 calc R
C37 C 0.4501(6) 0.0194(3) 0.1131(5) 0.083(2) Uani 1 1 d .
H37A H 0.4633 -0.0050 0.1547 0.125 Uiso 1 1 calc R
H37B H 0.4721 0.0507 0.1368 0.125 Uiso 1 1 calc R
H37C H 0.5001 0.0123 0.0741 0.125 Uiso 1 1 calc R
C38 C 0.2730(5) -0.0286(2) 0.0306(3) 0.0473(14) Uani 1 1 d .
C39 C 0.1552(6) -0.0332(3) -0.0170(4) 0.0626(17) Uani 1 1 d .
H39 H 0.1012 -0.0069 -0.0210 0.075 Uiso 1 1 calc R
C40 C 0.1163(9) -0.0754(4) -0.0582(5) 0.086(2) Uani 1 1 d .
H40 H 0.0370 -0.0771 -0.0895 0.104 Uiso 1 1 calc R
C41 C 0.1912(11) -0.1142(4) -0.0541(6) 0.103(3) Uani 1 1 d .
H41 H 0.1644 -0.1424 -0.0829 0.124 Uiso 1 1 calc R
C42 C 0.3053(11) -0.1119(3) -0.0078(6) 0.097(3) Uani 1 1 d .
H42 H 0.3570 -0.1388 -0.0038 0.116 Uiso 1 1 calc R
C43 C 0.3472(7) -0.0686(3) 0.0350(5) 0.078(2) Uani 1 1 d .
H43 H 0.4264 -0.0675 0.0666 0.093 Uiso 1 1 calc R
C44 C 0.2459(5) -0.0034(3) 0.4896(4) 0.0537(15) Uani 1 1 d .
H44A H 0.2532 0.0121 0.4390 0.064 Uiso 1 1 calc R
H44B H 0.2577 -0.0381 0.4837 0.064 Uiso 1 1 calc R
C45 C 0.3467(5) 0.0156(2) 0.5564(3) 0.0451(13) Uani 1 1 d .
C46 C 0.3565(7) 0.0645(3) 0.5744(4) 0.0694(19) Uani 1 1 d .
H46 H 0.2986 0.0861 0.5462 0.083 Uiso 1 1 calc R
C47 C 0.4526(8) 0.0820(3) 0.6347(5) 0.087(2) Uani 1 1 d .
H47 H 0.4579 0.1149 0.6475 0.104 Uiso 1 1 calc R
C48 C 0.5388(7) 0.0499(4) 0.6746(5) 0.084(2) Uani 1 1 d .
H48 H 0.6041 0.0615 0.7136 0.101 Uiso 1 1 calc R
C49 C 0.5304(6) 0.0021(3) 0.6582(4) 0.072(2) Uani 1 1 d .
H49 H 0.5885 -0.0193 0.6866 0.086 Uiso 1 1 calc R
C50 C 0.4351(5) -0.0153(3) 0.5988(4) 0.0572(16) Uani 1 1 d .
H50 H 0.4305 -0.0484 0.5872 0.069 Uiso 1 1 calc R
C51 C 0.066(3) 0.1391(10) 0.8372(14) 0.164(13) Uani 0.50 1 d P
H51A H 0.1351 0.1169 0.8484 0.196 Uiso 0.50 1 calc PR
H51B H 0.0036 0.1270 0.7925 0.196 Uiso 0.50 1 calc PR
C52 C 0.100(4) 0.1850(10) 0.8255(13) 0.201(17) Uani 0.50 1 d P
H52A H 0.1105 0.1920 0.7709 0.241 Uiso 0.50 1 calc PR
H52B H 0.0511 0.2098 0.8454 0.241 Uiso 0.50 1 calc PR
C53 C 0.203(2) 0.1725(10) 0.877(2) 0.169(14) Uani 0.50 1 d P
H53A H 0.2720 0.1944 0.8797 0.203 Uiso 0.50 1 calc PR
H53B H 0.2259 0.1385 0.8766 0.203 Uiso 0.50 1 calc PR
C54 C 0.114(4) 0.1852(9) 0.9303(17) 0.185(15) Uani 0.50 1 d P
H54A H 0.1516 0.1814 0.9873 0.221 Uiso 0.50 1 calc PR
H54B H 0.0832 0.2181 0.9206 0.221 Uiso 0.50 1 calc PR

loop_
_atom_site_aniso_label
_atom_site_aniso_U_11
_atom_site_aniso_U_22
_atom_site_aniso_U_33
_atom_site_aniso_U_23
_atom_site_aniso_U_13
_atom_site_aniso_U_12
Y1 0.0413(3) 0.0491(3) 0.0298(3) 0.0010(2) 0.0088(2) 0.0039(3)
O1 0.055(2) 0.055(2) 0.042(2) 0.0007(18) 0.0098(18) 0.011(2)
O2 0.054(2) 0.047(2) 0.036(2) -0.0073(17) 0.0179(17) -0.0034(18)
O3 0.0310(17) 0.059(2) 0.036(2) 0.0030(17) 0.0066(15) 0.0012(17)
O4 0.135(15) 0.30(3) 0.30(3) 0.14(3) 0.132(19) 0.079(18)
N1 0.041(2) 0.058(3) 0.043(3) -0.004(2) 0.009(2) 0.000(2)
N2 0.042(2) 0.049(3) 0.033(2) 0.0037(19) 0.012(2) -0.004(2)
C1 0.042(3) 0.047(3) 0.049(3) 0.008(3) 0.014(3) 0.007(3)
C2 0.051(3) 0.049(3) 0.051(3) 0.004(3) 0.019(3) 0.005(3)
C3 0.060(4) 0.049(4) 0.059(4) 0.008(3) 0.020(3) 0.005(3)
C4 0.051(3) 0.061(4) 0.067(4) 0.021(3) 0.022(3) 0.010(3)
C5 0.053(3) 0.064(4) 0.047(3) 0.012(3) 0.013(3) 0.012(3)
C6 0.043(3) 0.060(4) 0.040(3) 0.006(3) 0.008(3) 0.010(3)
C7 0.037(3) 0.055(3) 0.032(3) -0.002(2) 0.003(2) 0.003(2)
C8 0.044(3) 0.056(3) 0.030(3) -0.001(2) 0.010(2) -0.003(3)
C9 0.050(3) 0.058(4) 0.038(3) 0.008(3) 0.009(3) -0.009(3)
C10 0.041(3) 0.054(4) 0.036(3) -0.007(2) 0.006(2) -0.001(3)
C11 0.040(3) 0.054(3) 0.032(3) -0.008(2) 0.007(2) -0.001(3)
C12 0.036(3) 0.053(3) 0.032(3) 0.002(2) 0.005(2) -0.001(2)
C13 0.042(3) 0.075(4) 0.033(3) 0.006(3) 0.004(2) 0.009(3)
C14 0.040(3) 0.062(4) 0.048(3) -0.007(3) 0.001(3) 0.001(3)
C15 0.050(3) 0.060(4) 0.042(3) -0.009(3) 0.006(3) -0.008(3)
C16 0.045(3) 0.048(3) 0.037(3) -0.005(2) 0.011(2) 0.001(3)
C17 0.065(4) 0.054(4) 0.061(4) -0.004(3) 0.024(3) -0.017(3)
C18 0.067(4) 0.053(4) 0.045(3) -0.002(3) 0.016(3) 0.006(3)
C19 0.062(4) 0.077(5) 0.062(4) -0.005(4) 0.008(3) -0.005(4)
C20 0.077(4) 0.076(5) 0.045(4) -0.002(3) 0.023(3) 0.012(4)
C21 0.120(7) 0.070(5) 0.065(5) -0.015(4) 0.022(5) 0.018(5)
C22 0.072(4) 0.053(4) 0.081(5) 0.025(3) 0.018(4) 0.017(3)
C23 0.097(6) 0.099(6) 0.092(6) 0.040(5) 0.006(5) 0.030(5)
C24 0.102(6) 0.078(6) 0.124(8) 0.043(5) 0.018(6) -0.005(5)
C25 0.083(5) 0.094(6) 0.119(7) 0.040(5) 0.035(5) 0.044(5)
C26 0.052(3) 0.048(3) 0.049(3) 0.003(3) 0.012(3) -0.004(3)
C27 0.068(4) 0.055(4) 0.065(4) -0.001(3) 0.004(3) 0.006(3)
C28 0.104(6) 0.052(4) 0.062(4) 0.006(3) 0.025(4) -0.012(4)
C29 0.058(3) 0.043(3) 0.039(3) -0.002(2) 0.013(3) -0.008(3)
C30 0.064(4) 0.064(4) 0.055(4) -0.004(3) 0.016(3) 0.008(3)
C31 0.085(5) 0.083(5) 0.054(4) -0.015(4) 0.013(4) 0.001(4)
C32 0.068(4) 0.079(5) 0.050(4) -0.005(3) 0.002(3) -0.015(4)
C33 0.054(4) 0.072(5) 0.065(4) -0.004(4) 0.006(3) -0.008(3)
C34 0.058(4) 0.062(4) 0.058(4) -0.012(3) 0.018(3) -0.006(3)
C35 0.047(3) 0.072(4) 0.039(3) 0.000(3) 0.017(3) -0.003(3)
C36 0.101(5) 0.071(4) 0.050(4) -0.008(3) 0.041(4) -0.008(4)
C37 0.049(4) 0.137(7) 0.067(5) -0.023(5) 0.020(4) -0.012(4)
C38 0.050(3) 0.062(4) 0.034(3) -0.002(3) 0.018(3) 0.000(3)
C39 0.063(4) 0.071(5) 0.052(4) -0.002(3) 0.007(3) -0.007(3)
C40 0.099(6) 0.098(7) 0.057(5) 0.001(4) 0.004(4) -0.024(5)
C41 0.141(9) 0.078(7) 0.087(7) -0.010(5) 0.014(6) -0.020(7)
C42 0.136(9) 0.052(5) 0.112(7) -0.003(5) 0.047(7) 0.009(5)
C43 0.079(5) 0.082(6) 0.077(5) 0.011(4) 0.027(4) 0.009(4)
C44 0.034(3) 0.076(4) 0.049(3) 0.000(3) 0.006(3) 0.005(3)
C45 0.034(3) 0.065(4) 0.037(3) 0.008(3) 0.008(2) -0.002(3)
C46 0.065(4) 0.062(5) 0.077(5) 0.014(4) 0.004(4) -0.003(4)
C47 0.083(5) 0.075(5) 0.098(6) -0.010(5) 0.004(5) -0.027(5)
C48 0.060(4) 0.113(7) 0.069(5) 0.006(5) -0.013(4) -0.016(5)
C49 0.047(4) 0.103(6) 0.060(4) 0.014(4) -0.004(3) 0.014(4)
C50 0.049(3) 0.070(4) 0.052(4) 0.005(3) 0.008(3) 0.004(3)
C51 0.24(3) 0.16(2) 0.123(18) -0.105(18) 0.10(2) -0.14(2)
C52 0.41(5) 0.108(19) 0.062(13) 0.025(13) 0.00(2) 0.03(3)
C53 0.093(15) 0.16(2) 0.27(4) 0.12(3) 0.08(2) 0.003(15)
C54 0.34(5) 0.090(16) 0.14(2) -0.075(16) 0.08(3) -0.03(2)

loop_
_atom_type_symbol
_atom_type_description
_atom_type_scat_dispersion_real
_atom_type_scat_dispersion_imag
_atom_type_scat_source
C C 0.0033 0.0016 'International Tables Vol C Tables 4.2.6.8 and 6.1.1.4'
H H 0.0000 0.0000 'International Tables Vol C Tables 4.2.6.8 and 6.1.1.4'
N N 0.0061 0.0033 'International Tables Vol C Tables 4.2.6.8 and 6.1.1.4'
O O 0.0106 0.0060 'International Tables Vol C Tables 4.2.6.8 and 6.1.1.4'
Y Y -2.7962 3.5667 'International Tables Vol C Tables 4.2.6.8 and 6.1.1.4'

loop_
_geom_angle_atom_site_label_1
_geom_angle_atom_site_label_2
_geom_angle_atom_site_label_3
_geom_angle
_geom_angle_site_symmetry_1
_geom_angle_site_symmetry_3
O2 Y1 O1 100.87(15) . .
O2 Y1 O3 92.31(13) . .
O1 Y1 O3 119.33(14) . .
O2 Y1 O3 162.84(14) . 3_556
O1 Y1 O3 94.26(14) . 3_556
O3 Y1 O3 73.07(13) . 3_556
O2 Y1 N1 92.25(15) . .
O1 Y1 N1 75.32(15) . .
O3 Y1 N1 163.42(15) . .
O3 Y1 N1 99.43(14) 3_556 .
O2 Y1 N2 76.19(13) . .
O1 Y1 N2 144.69(14) . .
O3 Y1 N2 95.97(14) . .
O3 Y1 N2 96.04(13) 3_556 .
N1 Y1 N2 69.71(15) . .
O2 Y1 Y1 128.37(11) . 3_556
O1 Y1 Y1 110.52(10) . 3_556
O3 Y1 Y1 36.62(9) . 3_556
O3 Y1 Y1 36.45(8) 3_556 3_556
N1 Y1 Y1 134.22(11) . 3_556
N2 Y1 Y1 97.48(10) . 3_556
C1 O1 Y1 141.0(4) . .
C7 O2 Y1 143.5(3) . .
C44 O3 Y1 123.7(3) . .
C44 O3 Y1 124.9(3) . 3_556
Y1 O3 Y1 106.93(13) . 3_556
C51 O4 C54 91.5(16) . .
C13 N1 C14 117.1(5) . .
C13 N1 Y1 126.2(4) . .
C14 N1 Y1 115.8(4) . .
C15 N2 C17 110.3(4) . .
C15 N2 C16 110.0(4) . .
C17 N2 C16 107.4(4) . .
C15 N2 Y1 111.2(3) . .
C17 N2 Y1 107.8(3) . .
C16 N2 Y1 109.9(3) . .
O1 C1 C6 120.3(5) . .
O1 C1 C2 121.0(5) . .
C6 C1 C2 118.7(5) . .
C3 C2 C1 117.8(6) . .
C3 C2 C18 120.8(5) . .
C1 C2 C18 121.4(5) . .
C2 C3 C4 124.7(6) . .
C2 C3 H3 117.6 . .
C4 C3 H3 117.6 . .
C5 C4 C3 116.3(6) . .
C5 C4 C22 123.8(6) . .
C3 C4 C22 119.8(6) . .
C4 C5 C6 122.0(6) . .
C4 C5 H5 119.0 . .
C6 C5 H5 119.0 . .
C1 C6 C5 120.2(6) . .
C1 C6 C13 123.9(5) . .
C5 C6 C13 115.8(5) . .
O2 C7 C8 121.4(5) . .
O2 C7 C12 119.1(5) . .
C8 C7 C12 119.5(5) . .
C9 C8 C7 117.7(5) . .
C9 C8 C26 122.1(5) . .
C7 C8 C26 120.1(5) . .
C8 C9 C10 123.9(5) . .
C8 C9 H9 118.1 . .
C10 C9 H9 118.1 . .
C11 C10 C9 116.6(5) . .
C11 C10 C35 121.9(5) . .
C9 C10 C35 121.2(5) . .
C10 C11 C12 122.3(5) . .
C10 C11 H11 118.8 . .
C12 C11 H11 118.8 . .
C11 C12 C7 119.8(5) . .
C11 C12 C16 119.4(5) . .
C7 C12 C16 120.8(5) . .
N1 C13 C6 128.3(5) . .
N1 C13 H13 115.9 . .
C6 C13 H13 115.9 . .
N1 C14 C15 108.9(4) . .
N1 C14 H14A 109.9 . .
C15 C14 H14A 109.9 . .
N1 C14 H14B 109.9 . .
C15 C14 H14B 109.9 . .
H14A C14 H14B 108.3 . .
N2 C15 C14 111.8(5) . .
N2 C15 H15A 109.2 . .
C14 C15 H15A 109.2 . .
N2 C15 H15B 109.2 . .
C14 C15 H15B 109.2 . .
H15A C15 H15B 107.9 . .
N2 C16 C12 115.4(4) . .
N2 C16 H16A 108.4 . .
C12 C16 H16A 108.4 . .
N2 C16 H16B 108.4 . .
C12 C16 H16B 108.4 . .
H16A C16 H16B 107.5 . .
N2 C17 H17A 109.5 . .
N2 C17 H17B 109.5 . .
H17A C17 H17B 109.5 . .
N2 C17 H17C 109.5 . .
H17A C17 H17C 109.5 . .
H17B C17 H17C 109.5 . .
C20 C18 C2 108.4(5) . .
C20 C18 C19 110.3(5) . .
C2 C18 C19 111.0(5) . .
C20 C18 C21 107.4(5) . .
C2 C18 C21 113.0(5) . .
C19 C18 C21 106.6(6) . .
C18 C19 H19A 109.5 . .
C18 C19 H19B 109.5 . .
H19A C19 H19B 109.5 . .
C18 C19 H19C 109.5 . .
H19A C19 H19C 109.5 . .
H19B C19 H19C 109.5 . .
C18 C20 H20A 109.5 . .
C18 C20 H20B 109.5 . .
H20A C20 H20B 109.5 . .
C18 C20 H20C 109.5 . .
H20A C20 H20C 109.5 . .
H20B C20 H20C 109.5 . .
C18 C21 H21A 109.5 . .
C18 C21 H21B 109.5 . .
H21A C21 H21B 109.5 . .
C18 C21 H21C 109.5 . .
H21A C21 H21C 109.5 . .
H21B C21 H21C 109.5 . .
C24 C22 C25 110.3(7) . .
C24 C22 C4 109.8(6) . .
C25 C22 C4 109.3(6) . .
C24 C22 C23 108.7(7) . .
C25 C22 C23 107.1(7) . .
C4 C22 C23 111.6(6) . .
C22 C23 H23A 109.5 . .
C22 C23 H23B 109.5 . .
H23A C23 H23B 109.5 . .
C22 C23 H23C 109.5 . .
H23A C23 H23C 109.5 . .
H23B C23 H23C 109.5 . .
C22 C24 H24A 109.5 . .
C22 C24 H24B 109.5 . .
H24A C24 H24B 109.5 . .
C22 C24 H24C 109.5 . .
H24A C24 H24C 109.5 . .
H24B C24 H24C 109.5 . .
C22 C25 H25A 109.5 . .
C22 C25 H25B 109.5 . .
H25A C25 H25B 109.5 . .
C22 C25 H25C 109.5 . .
H25A C25 H25C 109.5 . .
H25B C25 H25C 109.5 . .
C29 C26 C8 110.2(5) . .
C29 C26 C28 106.9(5) . .
C8 C26 C28 111.7(5) . .
C29 C26 C27 112.8(5) . .
C8 C26 C27 109.3(5) . .
C28 C26 C27 105.8(5) . .
C26 C27 H27A 109.5 . .
C26 C27 H27B 109.5 . .
H27A C27 H27B 109.5 . .
C26 C27 H27C 109.5 . .
H27A C27 H27C 109.5 . .
H27B C27 H27C 109.5 . .
C26 C28 H28A 109.5 . .
C26 C28 H28B 109.5 . .
H28A C28 H28B 109.5 . .
C26 C28 H28C 109.5 . .
H28A C28 H28C 109.5 . .
H28B C28 H28C 109.5 . .
C30 C29 C34 117.2(6) . .
C30 C29 C26 123.3(6) . .
C34 C29 C26 119.4(5) . .
C29 C30 C31 120.7(6) . .
C29 C30 H30 119.7 . .
C31 C30 H30 119.7 . .
C32 C31 C30 121.3(7) . .
C32 C31 H31 119.4 . .
C30 C31 H31 119.4 . .
C31 C32 C33 118.7(6) . .
C31 C32 H32 120.7 . .
C33 C32 H32 120.7 . .
C32 C33 C34 120.7(6) . .
C32 C33 H33 119.7 . .
C34 C33 H33 119.7 . .
C33 C34 C29 121.5(6) . .
C33 C34 H34 119.3 . .
C29 C34 H34 119.3 . .
C38 C35 C37 112.1(6) . .
C38 C35 C36 108.2(5) . .
C37 C35 C36 107.5(6) . .
C38 C35 C10 111.9(5) . .
C37 C35 C10 105.9(5) . .
C36 C35 C10 111.2(5) . .
C35 C36 H36A 109.5 . .
C35 C36 H36B 109.5 . .
H36A C36 H36B 109.5 . .
C35 C36 H36C 109.5 . .
H36A C36 H36C 109.5 . .
H36B C36 H36C 109.5 . .
C35 C37 H37A 109.5 . .
C35 C37 H37B 109.5 . .
H37A C37 H37B 109.5 . .
C35 C37 H37C 109.5 . .
H37A C37 H37C 109.5 . .
H37B C37 H37C 109.5 . .
C43 C38 C39 116.3(6) . .
C43 C38 C35 124.2(6) . .
C39 C38 C35 119.4(6) . .
C40 C39 C38 121.8(7) . .
C40 C39 H39 119.1 . .
C38 C39 H39 119.1 . .
C41 C40 C39 121.1(9) . .
C41 C40 H40 119.4 . .
C39 C40 H40 119.4 . .
C40 C41 C42 119.3(9) . .
C40 C41 H41 120.4 . .
C42 C41 H41 120.4 . .
C41 C42 C43 120.4(9) . .
C41 C42 H42 119.8 . .
C43 C42 H42 119.8 . .
C38 C43 C42 121.0(8) . .
C38 C43 H43 119.5 . .
C42 C43 H43 119.5 . .
O3 C44 C45 113.8(5) . .
O3 C44 H44A 108.8 . .
C45 C44 H44A 108.8 . .
O3 C44 H44B 108.8 . .
C45 C44 H44B 108.8 . .
H44A C44 H44B 107.7 . .
C46 C45 C50 118.1(6) . .
C46 C45 C44 121.0(6) . .
C50 C45 C44 120.9(6) . .
C45 C46 C47 120.6(7) . .
C45 C46 H46 119.7 . .
C47 C46 H46 119.7 . .
C48 C47 C46 119.1(8) . .
C48 C47 H47 120.4 . .
C46 C47 H47 120.4 . .
C49 C48 C47 121.1(7) . .
C49 C48 H48 119.5 . .
C47 C48 H48 119.5 . .
C48 C49 C50 119.9(7) . .
C48 C49 H49 120.1 . .
C50 C49 H49 120.1 . .
C45 C50 C49 121.2(7) . .
C45 C50 H50 119.4 . .
C49 C50 H50 119.4 . .
C52 C51 O4 95(2) . .
C52 C51 H51A 112.7 . .
O4 C51 H51A 112.7 . .
C52 C51 H51B 112.7 . .
O4 C51 H51B 112.7 . .
H51A C51 H51B 110.2 . .
C53 C52 C51 84(2) . .
C53 C52 H52A 114.7 . .
C51 C52 H52A 114.7 . .
C53 C52 H52B 114.7 . .
C51 C52 H52B 114.7 . .
H52A C52 H52B 111.8 . .
C52 C53 C54 76(2) . .
C52 C53 H53A 115.9 . .
C54 C53 H53A 115.9 . .
C52 C53 H53B 115.9 . .
C54 C53 H53B 115.9 . .
H53A C53 H53B 112.9 . .
O4 C54 C53 100(2) . .
O4 C54 H54A 111.7 . .
C53 C54 H54A 111.7 . .
O4 C54 H54B 111.7 . .
C53 C54 H54B 111.7 . .
H54A C54 H54B 109.5 . .

loop_
_geom_bond_atom_site_label_1
_geom_bond_atom_site_label_2
_geom_bond_distance
_geom_bond_site_symmetry_2
Y1 O2 2.129(4) .
Y1 O1 2.150(4) .
Y1 O3 2.273(3) .
Y1 O3 2.281(3) 3_556
Y1 N1 2.438(5) .
Y1 N2 2.522(4) .
Y1 Y1 3.6591(11) 3_556
O1 C1 1.334(6) .
O2 C7 1.335(6) .
O3 C44 1.448(6) .
O3 Y1 2.281(3) 3_556
O4 C51 1.35(3) .
O4 C54 1.45(3) .
N1 C13 1.280(7) .
N1 C14 1.464(7) .
N2 C15 1.473(7) .
N2 C17 1.478(7) .
N2 C16 1.500(6) .
C1 C6 1.411(8) .
C1 C2 1.428(8) .
C2 C3 1.385(8) .
C2 C18 1.533(8) .
C3 C4 1.408(9) .
C3 H3 0.9300 .
C4 C5 1.379(9) .
C4 C22 1.531(9) .
C5 C6 1.413(8) .
C5 H5 0.9300 .
C6 C13 1.452(8) .
C7 C8 1.402(8) .
C7 C12 1.415(8) .
C8 C9 1.392(8) .
C8 C26 1.532(8) .
C9 C10 1.398(8) .
C9 H9 0.9300 .
C10 C11 1.380(8) .
C10 C35 1.551(8) .
C11 C12 1.383(7) .
C11 H11 0.9300 .
C12 C16 1.508(7) .
C13 H13 0.9300 .
C14 C15 1.523(8) .
C14 H14A 0.9700 .
C14 H14B 0.9700 .
C15 H15A 0.9700 .
C15 H15B 0.9700 .
C16 H16A 0.9700 .
C16 H16B 0.9700 .
C17 H17A 0.9600 .
C17 H17B 0.9600 .
C17 H17C 0.9600 .
C18 C20 1.530(9) .
C18 C19 1.536(9) .
C18 C21 1.539(9) .
C19 H19A 0.9600 .
C19 H19B 0.9600 .
C19 H19C 0.9600 .
C20 H20A 0.9600 .
C20 H20B 0.9600 .
C20 H20C 0.9600 .
C21 H21A 0.9600 .
C21 H21B 0.9600 .
C21 H21C 0.9600 .
C22 C24 1.509(10) .
C22 C25 1.528(10) .
C22 C23 1.553(11) .
C23 H23A 0.9600 .
C23 H23B 0.9600 .
C23 H23C 0.9600 .
C24 H24A 0.9600 .
C24 H24B 0.9600 .
C24 H24C 0.9600 .
C25 H25A 0.9600 .
C25 H25B 0.9600 .
C25 H25C 0.9600 .
C26 C29 1.523(8) .
C26 C28 1.550(8) .
C26 C27 1.555(8) .
C27 H27A 0.9600 .
C27 H27B 0.9600 .
C27 H27C 0.9600 .
C28 H28A 0.9600 .
C28 H28B 0.9600 .
C28 H28C 0.9600 .
C29 C30 1.381(8) .
C29 C34 1.402(8) .
C30 C31 1.401(9) .
C30 H30 0.9300 .
C31 C32 1.366(10) .
C31 H31 0.9300 .
C32 C33 1.378(9) .
C32 H32 0.9300 .
C33 C34 1.381(9) .
C33 H33 0.9300 .
C34 H34 0.9300 .
C35 C38 1.514(8) .
C35 C37 1.541(9) .
C35 C36 1.546(9) .
C36 H36A 0.9600 .
C36 H36B 0.9600 .
C36 H36C 0.9600 .
C37 H37A 0.9600 .
C37 H37B 0.9600 .
C37 H37C 0.9600 .
C38 C43 1.366(9) .
C38 C39 1.392(9) .
C39 C40 1.377(10) .
C39 H39 0.9300 .
C40 C41 1.345(12) .
C40 H40 0.9300 .
C41 C42 1.347(13) .
C41 H41 0.9300 .
C42 C43 1.419(11) .
C42 H42 0.9300 .
C43 H43 0.9300 .
C44 C45 1.509(8) .
C44 H44A 0.9700 .
C44 H44B 0.9700 .
C45 C46 1.379(9) .
C45 C50 1.381(8) .
C46 C47 1.400(10) .
C46 H46 0.9300 .
C47 C48 1.372(11) .
C47 H47 0.9300 .
C48 C49 1.343(11) .
C48 H48 0.9300 .
C49 C50 1.385(9) .
C49 H49 0.9300 .
C50 H50 0.9300 .
C51 C52 1.34(3) .
C51 H51A 0.9700 .
C51 H51B 0.9700 .
C52 C53 1.33(4) .
C52 H52A 0.9700 .
C52 H52B 0.9700 .
C53 C54 1.49(4) .
C53 H53A 0.9700 .
C53 H53B 0.9700 .
C54 H54A 0.9700 .
C54 H54B 0.9700 .
